data_1522392
loop_
_publ_author_name
'Loebich, O.'
'Wopersnow, W.'

_publ_section_title
;
 Zur Struktur der intermetallischen Verbindung Li Pd2
;
_journal_name_full 'Journal of the Less-Common Metals'
_journal_page_first P83
_journal_page_last P88
_journal_volume 63
_journal_year 1979
_chemical_formula_sum 'Li2.74 Pd5.26'
_space_group_IT_number 10
_symmetry_space_group_name_Hall '-P 2y'
_symmetry_space_group_name_H-M 'P 1 2/m 1'
_cell_angle_alpha 90
_cell_angle_beta 91.09
_cell_angle_gamma 90
_cell_formula_units_Z 1
_cell_length_a 5.371
_cell_length_b 2.725
_cell_length_c 7.558
_cell_volume 110.599
_citation_journal_id_ASTM JCOMAH
_cod_data_source_file Loebich_JCOMAH_1979_994.cif
_cod_data_source_block Li2.74Pd5.26
_cod_original_cell_volume 110.5987
_cod_database_code 1522392

loop_
_symmetry_equiv_pos_as_xyz
x,y,z
-x,y,-z
-x,-y,-z
x,-y,z

loop_
_atom_site_label
_atom_site_type_symbol
_atom_site_fract_x
_atom_site_fract_y
_atom_site_fract_z
_atom_site_occupancy
_atom_site_U_iso_or_equiv
Pd1 Pd 0.25 0.5 0.25 0.63 0.0
Li1 Li 0 0 0.5 1 0.0
Pd2 Pd 0 0 0 1 0.0
Pd4 Pd 0.25 0.5 0.75 1 0.0
Li2 Li 0.5 0 0 1 0.0
Pd3 Pd 0.5 0 0.5 1 0.0
Li3 Li 0.25 0.5 0.25 0.37 0.0
